data_2010373
loop_
_publ_author_name
'Gabino A. Carriedo'
'Luc\'ia Fern\'andez'
'Paloma G\'omez'
'Santiago Garc\'ia-Granda'
'Amador Men\'endez Vel\'azquez'

_publ_section_title
;
cis-trans-[{N~3~P~3~Cl~4~(C~6~H~5~)(PPh~2~)}Mn(CO)~2~(bipy)
 {P(OPh)~3~}]PF~6~. A Cationic Manganese--Carbonyl Complex with a
Phosphazenylphosphine Ligand
;
_journal_name_full 'Acta Crystallographica Section C'
_journal_page_first 20
_journal_page_last 23
_journal_volume 51
_journal_year 1995
_chemical_formula_sum 'C48 H38 Cl4 F6 Mn N5 O5 P6'
_chemical_formula_weight 1261.39
_space_group_IT_number 1
_symmetry_cell_setting triclinic
_symmetry_space_group_name_Hall 'P 1'
_symmetry_space_group_name_H-M 'P 1'
_cell_angle_alpha 97.68(4)
_cell_angle_beta 99.34(3)
_cell_angle_gamma 93.11(2)
_cell_formula_units_Z 1
_cell_length_a 10.563(2)
_cell_length_b 10.603(3)
_cell_length_c 12.250(3)
_cell_measurement_temperature 293
_cell_volume 1337.6(5)
_diffrn_ambient_temperature 293
_exptl_crystal_density_diffrn 1.566
_refine_ls_R_factor_obs 0.0442
_refine_ls_wR_factor_obs 0.1082
_cod_depositor_comments
;
The following automatic conversions were performed:
'_symmetry_cell_setting' value 'Triclinic' changed to 'triclinic'
according to '/home/saulius/struct/CIF-dictionaries/cif_core.dic'
dictionary named 'cif_core.dic' version 2.4.1 from 2010-06-29.

Automatic conversion script
Id: cif_fix_enum 1527 2010-12-29 10:47:43Z saulius 
;
_cod_database_code 2010373

loop_
_symmetry_equiv_pos_as_xyz
'x, y, z'

loop_
_atom_site_aniso_label
_atom_site_aniso_U_11
_atom_site_aniso_U_22
_atom_site_aniso_U_33
_atom_site_aniso_U_12
_atom_site_aniso_U_13
_atom_site_aniso_U_23
Mn1 0.0264(5) 0.0267(5) 0.0354(5) 0.0025(4) 0.0048(4) 0.0051(4)
Cl1 0.043(2) 0.065(2) 0.074(2) -0.0095(9) 0.0190(10) 0.0180(10)
Cl2 0.076(2) 0.0340(10) 0.117(2) 0.0040(10) 0.025(2) -0.013(2)
Cl3 0.086(2) 0.091(2) 0.042(2) -0.019(2) 0.0110(10) -0.013(2)
Cl4 0.041(2) 0.092(2) 0.088(2) 0.020(2) 0.012(2) 0.039(2)
P1 0.0360(10) 0.0410(10) 0.0360(10) 0.0003(8) 0.0022(8) 0.0125(8)
P2 0.0264(9) 0.0290(8) 0.0308(9) 0.0004(7) 0.0042(7) 0.0025(7)
P3 0.0236(9) 0.0296(9) 0.0361(9) 0.0019(7) 0.0071(7) 0.0013(7)
P4 0.0340(10) 0.0316(9) 0.051(2) -0.0030(8) 0.0113(9) 0.0022(8)
P5 0.0310(10) 0.048(2) 0.0390(10) -0.0037(8) 0.0050(8) 0.0021(8)
P6 0.065(2) 0.069(2) 0.066(2) -0.017(2) 0.024(2) 0.002(2)
F1 0.086(5) 0.181(8) 0.196(9) -0.013(5) 0.057(5) -0.007(6)
F2 0.060(4) 0.145(7) 0.39(2) 0.012(4) 0.080(7) -0.055(8)
F3 0.153(7) 0.089(5) 0.28(2) -0.010(5) 0.091(7) 0.012(6)
F4 0.175(9) 0.24(2) 0.137(7) -0.029(8) -0.015(6) 0.035(7)
F5 0.175(9) 0.090(6) 0.43(2) -0.051(6) 0.060(10) 0.023(8)
F6 0.179(9) 0.40(2) 0.109(7) -0.060(10) 0.006(6) 0.061(9)
O1 0.034(3) 0.076(4) 0.107(5) 0.014(3) 0.023(3) 0.033(4)
O2 0.084(4) 0.025(3) 0.074(4) -0.004(3) 0.026(3) 0.006(2)
O3 0.049(3) 0.058(3) 0.045(3) -0.016(2) -0.006(2) 0.015(2)
O4 0.049(3) 0.048(3) 0.044(3) 0.004(2) 0.011(2) 0.012(2)
O5 0.045(3) 0.070(3) 0.060(3) 0.021(3) 0.010(3) 0.031(3)
N1 0.027(3) 0.029(3) 0.033(3) 0.000(2) 0.010(2) 0.001(2)
N2 0.036(3) 0.024(3) 0.046(3) 0.001(3) 0.002(3) 0.012(2)
N3 0.032(3) 0.032(3) 0.045(3) 0.000(2) 0.012(3) 0.008(2)
N4 0.044(4) 0.049(4) 0.054(4) -0.015(3) 0.007(3) 0.003(3)
N5 0.035(3) 0.035(3) 0.049(3) -0.004(2) 0.014(3) 0.001(3)
C1 0.036(4) 0.037(4) 0.045(4) 0.007(3) 0.017(3) 0.013(3)
C2 0.032(4) 0.040(4) 0.034(4) 0.005(3) 0.004(3) 0.009(3)
C12 0.030(4) 0.063(5) 0.041(4) -0.001(4) 0.004(3) 0.015(4)
C13 0.032(4) 0.059(5) 0.072(5) -0.006(4) 0.008(4) 0.022(4)
C14 0.030(4) 0.090(7) 0.066(5) 0.006(4) 0.019(4) 0.009(5)
C15 0.037(4) 0.073(5) 0.040(4) 0.018(4) 0.008(3) 0.006(4)
C16 0.035(4) 0.052(4) 0.032(4) 0.008(3) 0.007(3) 0.003(3)
C22 0.044(4) 0.040(4) 0.044(4) 0.000(3) 0.003(3) 0.021(3)
C23 0.048(5) 0.035(4) 0.094(7) -0.011(4) 0.010(5) 0.020(4)
C24 0.077(6) 0.040(5) 0.094(7) -0.005(5) 0.007(5) 0.029(4)
C25 0.067(6) 0.035(4) 0.084(6) 0.011(4) 0.010(5) 0.022(4)
C26 0.044(4) 0.043(4) 0.059(5) 0.010(4) -0.005(4) 0.012(4)
C31 0.027(4) 0.051(4) 0.056(5) 0.001(3) -0.003(3) 0.001(4)
C32 0.037(4) 0.057(5) 0.059(5) -0.003(4) -0.003(4) 0.008(4)
C33 0.056(6) 0.052(5) 0.088(7) 0.001(4) -0.003(5) 0.002(5)
C34 0.057(5) 0.072(6) 0.061(6) 0.008(5) -0.016(4) -0.003(5)
C35 0.082(6) 0.072(6) 0.042(5) 0.012(5) -0.010(4) 0.014(4)
C36 0.078(6) 0.060(5) 0.042(5) -0.018(4) -0.014(4) 0.022(4)
C41 0.061(5) 0.042(4) 0.034(4) 0.000(4) 0.008(4) 0.000(3)
C42 0.057(5) 0.051(5) 0.038(4) -0.006(4) 0.012(4) -0.001(3)
C43 0.083(7) 0.043(4) 0.045(4) 0.016(5) 0.016(4) 0.001(4)
C44 0.073(6) 0.075(7) 0.063(6) 0.025(5) 0.022(5) 0.002(5)
C45 0.050(5) 0.076(6) 0.066(5) -0.005(5) 0.019(4) -0.002(5)
C46 0.057(5) 0.044(4) 0.051(5) -0.007(4) 0.014(4) 0.008(4)
C51 0.054(5) 0.035(4) 0.040(4) 0.002(4) 0.002(3) 0.010(3)
C52 0.083(6) 0.065(6) 0.092(7) 0.033(5) 0.032(5) 0.037(5)
C53 0.098(9) 0.072(7) 0.15(2) 0.036(6) 0.018(8) 0.047(7)
C54 0.130(10) 0.051(6) 0.110(8) 0.012(6) 0.032(7) 0.039(5)
C55 0.083(7) 0.052(5) 0.096(7) 0.009(5) 0.032(6) 0.031(5)
C56 0.067(6) 0.038(4) 0.088(6) 0.008(4) 0.013(5) 0.015(4)
C61 0.022(3) 0.044(4) 0.029(4) 0.012(3) 0.003(3) -0.004(3)
C62 0.031(4) 0.047(4) 0.040(4) 0.013(3) 0.005(3) -0.009(3)
C63 0.037(5) 0.087(7) 0.042(4) -0.005(4) 0.004(3) -0.008(4)
C64 0.040(5) 0.117(8) 0.055(5) 0.027(5) 0.013(4) 0.017(5)
C65 0.083(7) 0.068(6) 0.065(5) 0.044(5) 0.034(5) 0.034(5)
C66 0.047(4) 0.047(4) 0.052(4) 0.027(4) 0.018(3) 0.024(3)
C71 0.027(3) 0.029(3) 0.038(4) -0.002(3) 0.008(3) 0.004(3)
C72 0.054(5) 0.036(4) 0.037(4) 0.004(3) 0.014(3) 0.001(3)
C73 0.063(5) 0.044(4) 0.041(4) 0.007(4) 0.011(4) 0.011(3)
C74 0.060(5) 0.054(5) 0.060(5) -0.002(4) 0.029(4) 0.016(4)
C75 0.042(4) 0.059(5) 0.071(6) -0.015(4) 0.011(4) 0.025(4)
C76 0.040(4) 0.046(4) 0.051(4) 0.004(3) 0.002(4) 0.014(4)
C81 0.021(3) 0.036(4) 0.044(4) 0.003(3) 0.015(3) -0.003(3)
C82 0.039(4) 0.049(4) 0.052(4) 0.013(3) 0.017(3) 0.012(4)
C83 0.035(4) 0.062(5) 0.085(6) -0.004(4) 0.031(4) 0.002(5)
C84 0.026(4) 0.064(5) 0.093(7) 0.005(4) 0.021(4) 0.002(5)
C85 0.030(4) 0.061(5) 0.082(6) 0.027(4) 0.016(4) 0.022(4)
C86 0.034(4) 0.052(5) 0.077(6) 0.005(4) 0.018(4) 0.014(4)

loop_
_atom_site_label
_atom_site_fract_x
_atom_site_fract_y
_atom_site_fract_z
_atom_site_U_iso_or_equiv
_atom_site_thermal_displace_type
_atom_site_calc_flag
_atom_site_refinement_flags
_atom_site_occupancy
_atom_site_disorder_group
_atom_site_type_symbol
Mn1 0.0000 0.0000 0.0000 0.0295(2) Uani d . 1 . Mn
Cl1 -0.4009(2) -0.4136(2) -0.2245(2) 0.0591(5) Uani d . 1 . Cl
Cl2 -0.2239(2) -0.5486(2) -0.3713(2) 0.0771(7) Uani d . 1 . Cl
Cl3 -0.3004(3) -0.2937(2) -0.6486(2) 0.0756(7) Uani d . 1 . Cl
Cl4 -0.4416(2) -0.0979(2) -0.5158(2) 0.0705(6) Uani d . 1 . Cl
P1 0.0908(2) 0.0135(2) 0.1773(2) 0.0373(4) Uani d . 1 . P
P2 -0.0858(2) 0.0050(2) -0.1897(2) 0.0290(4) Uani d . 1 . P
P3 -0.1010(2) -0.1726(2) -0.3148(2) 0.0299(4) Uani d . 1 . P
P4 -0.2821(2) -0.3748(2) -0.3271(2) 0.0393(4) Uani d . 1 . P
P5 -0.3084(2) -0.2227(2) -0.4901(2) 0.0398(4) Uani d . 1 . P
P6 -0.5638(2) -0.5400(2) -0.9677(2) 0.0669(6) Uani d . 1 . P
F1 -0.4183(7) -0.5677(8) -0.9821(8) 0.155(3) Uani d . 1 . F
F2 -0.6994(6) -0.5224(8) -0.946(2) 0.203(5) Uani d . 1 . F
F3 -0.5973(8) -0.6842(7) -0.9890(10) 0.169(4) Uani d . 1 . F
F4 -0.5930(9) -0.552(2) -1.0960(8) 0.190(4) Uani d . 1 . F
F5 -0.5210(10) -0.4030(8) -0.9504(13) 0.235(6) Uani d . 1 . F
F6 -0.5200(10) -0.542(2) -0.8444(8) 0.233(6) Uani d . 1 . F
O1 0.2605(5) -0.0284(5) -0.0491(5) 0.069(2) Uani d . 1 . O
O2 0.0296(5) 0.2814(5) 0.0241(5) 0.060(2) Uani d . 1 . O
O3 0.2038(5) 0.1263(5) 0.2105(4) 0.052(2) Uani d . 1 . O
O4 0.0095(5) 0.0287(4) 0.2772(4) 0.046(2) Uani d . 1 . O
O5 0.1699(5) -0.1026(5) 0.2091(4) 0.056(2) Uani d . 1 . O
N1 -0.1835(5) -0.0043(5) 0.0354(4) 0.029(2) Uani d . 1 . N
N2 -0.0391(5) -0.1909(4) 0.0028(4) 0.035(2) Uani d . 1 . N
N3 -0.1656(5) -0.2856(5) -0.2601(5) 0.036(2) Uani d . 1 . N
N4 -0.3641(6) -0.3313(6) -0.4320(5) 0.050(2) Uani d . 1 . N
N5 -0.1757(5) -0.1483(5) -0.4326(5) 0.040(2) Uani d . 1 . N
C1 0.1590(7) -0.0146(6) -0.0316(6) 0.037(2) Uani d . 1 . C
C2 0.0189(6) 0.1727(7) 0.0131(5) 0.035(2) Uani d . 1 . C
C12 -0.2360(6) -0.1209(7) 0.0464(6) 0.044(2) Uani d . 1 . C
C13 -0.3598(7) -0.1367(8) 0.0713(7) 0.054(2) Uani d . 1 . C
H13 -0.387(8) -0.241(9) 0.093(7) 0.09(3) Uiso d . 1 . H
C14 -0.4305(7) -0.0337(9) 0.0807(7) 0.061(2) Uani d . 1 . C
H14 -0.5144(7) -0.0440(9) 0.0939(7) 0.065(4) Uiso calc R 1 . H
C15 -0.3798(7) 0.0855(8) 0.0708(6) 0.049(2) Uani d . 1 . C
H15 -0.4272(7) 0.1566(8) 0.0784(6) 0.065(4) Uiso calc R 1 . H
C16 -0.2548(6) 0.0955(7) 0.0490(5) 0.039(2) Uani d . 1 . C
H16 -0.2187(6) 0.1759(7) 0.0436(5) 0.065(4) Uiso calc R 1 . H
C22 -0.1533(7) -0.2281(6) 0.0289(6) 0.042(2) Uani d . 1 . C
C23 -0.1885(8) -0.3503(7) 0.0377(8) 0.059(2) Uani d . 1 . C
H23 -0.260(8) -0.379(7) 0.064(6) 0.05(2) Uiso d . 1 . H
C24 -0.1024(9) -0.4425(8) 0.0228(8) 0.070(2) Uani d . 1 . C
H24 -0.1241(9) -0.5267(8) 0.0305(8) 0.065(4) Uiso calc R 1 . H
C25 0.0136(9) -0.4092(7) -0.0029(7) 0.061(2) Uani d . 1 . C
H25 0.0717(9) -0.4704(7) -0.0148(7) 0.065(4) Uiso calc R 1 . H
C26 0.0442(7) -0.2827(7) -0.0111(6) 0.049(2) Uani d . 1 . C
H26 0.1248(7) -0.2596(7) -0.0268(6) 0.065(4) Uiso calc R 1 . H
C31 0.2781(6) 0.1700(7) 0.3148(6) 0.047(2) Uani d . 1 . C
C32 0.3497(7) 0.2833(7) 0.3180(7) 0.053(2) Uani d . 1 . C
H32 0.3463(7) 0.3236(7) 0.2547(7) 0.065(4) Uiso calc R 1 . H
C33 0.4257(8) 0.3347(8) 0.4163(8) 0.068(2) Uani d . 1 . C
H33 0.4727(8) 0.4123(8) 0.4198(8) 0.065(4) Uiso calc R 1 . H
C34 0.4355(8) 0.2757(9) 0.5110(8) 0.067(2) Uani d . 1 . C
H34 0.4891(8) 0.3108(9) 0.5772(8) 0.065(4) Uiso calc R 1 . H
C35 0.3622(9) 0.1629(9) 0.5024(7) 0.066(2) Uani d . 1 . C
H35 0.3665(9) 0.1209(9) 0.5647(7) 0.065(4) Uiso calc R 1 . H
C36 0.2841(8) 0.1107(8) 0.4073(6) 0.063(2) Uani d . 1 . C
H36 0.2348(8) 0.0346(8) 0.4047(6) 0.065(4) Uiso calc R 1 . H
C41 -0.0797(7) 0.1206(7) 0.2916(6) 0.046(2) Uani d . 1 . C
C42 -0.0562(7) 0.2442(7) 0.2725(6) 0.049(2) Uani d . 1 . C
H42 0.0197(7) 0.2707(7) 0.2501(6) 0.065(4) Uiso calc R 1 . H
C43 -0.1499(9) 0.3265(7) 0.2878(6) 0.056(2) Uani d . 1 . C
H43 -0.1367(9) 0.4100(7) 0.2742(6) 0.065(4) Uiso calc R 1 . H
C44 -0.2610(10) 0.2914(9) 0.3220(7) 0.069(2) Uani d . 1 . C
H44 -0.3230(10) 0.3496(9) 0.3307(7) 0.065(4) Uiso calc R 1 . H
C45 -0.2809(8) 0.1674(9) 0.3437(7) 0.064(2) Uani d . 1 . C
H45 -0.3558(8) 0.1429(9) 0.3687(7) 0.065(4) Uiso calc R 1 . H
C46 -0.1910(7) 0.0804(7) 0.3287(6) 0.051(2) Uani d . 1 . C
H46 -0.2042(7) -0.0029(7) 0.3429(6) 0.065(4) Uiso calc R 1 . H
C51 0.1579(7) -0.2105(6) 0.2613(5) 0.043(2) Uani d . 1 . C
C52 0.2609(9) -0.2807(8) 0.2678(8) 0.075(3) Uani d . 1 . C
H52 0.3324(9) -0.2562(8) 0.2380(8) 0.065(4) Uiso calc R 1 . H
C53 0.260(2) -0.3880(10) 0.319(2) 0.103(4) Uani d . 1 . C
H53 0.331(2) -0.4370(10) 0.325(2) 0.065(4) Uiso calc R 1 . H
C54 0.151(2) -0.4236(9) 0.3609(9) 0.093(3) Uani d . 1 . C
H54 0.148(2) -0.4980(9) 0.3933(9) 0.065(4) Uiso calc R 1 . H
C55 0.0486(9) -0.3518(8) 0.3561(8) 0.073(3) Uani d . 1 . C
H55 -0.0225(9) -0.3747(8) 0.3871(8) 0.065(4) Uiso calc R 1 . H
C56 0.0511(8) -0.2443(7) 0.3044(8) 0.064(2) Uani d . 1 . C
H56 -0.0191(8) -0.1949(7) 0.2988(8) 0.065(4) Uiso calc R 1 . H
C61 -0.2531(6) 0.0461(6) -0.2080(5) 0.032(2) Uani d . 1 . C
C62 -0.3509(6) -0.0415(7) -0.2045(5) 0.040(2) Uani d . 1 . C
H62 -0.3334(6) -0.1263(7) -0.2031(5) 0.065(4) Uiso calc R 1 . H
C63 -0.4779(7) -0.0079(9) -0.2029(6) 0.057(2) Uani d . 1 . C
H63 -0.5445(7) -0.0687(9) -0.2023(6) 0.065(4) Uiso calc R 1 . H
C64 -0.4983(8) 0.118(2) -0.2022(7) 0.069(3) Uani d . 1 . C
H64 -0.5807(8) 0.143(2) -0.1991(7) 0.065(4) Uiso calc R 1 . H
C65 -0.4033(9) 0.2075(9) -0.2059(7) 0.066(2) Uani d . 1 . C
H65 -0.4214(9) 0.2923(9) -0.2062(7) 0.065(4) Uiso calc R 1 . H
C66 -0.2812(7) 0.1734(7) -0.2091(6) 0.045(2) Uani d . 1 . C
H66 -0.2163(7) 0.2351(7) -0.2120(6) 0.065(4) Uiso calc R 1 . H
C71 -0.0081(6) 0.1185(6) -0.2636(5) 0.031(2) Uani d . 1 . C
C72 -0.0666(7) 0.1461(6) -0.3651(6) 0.042(2) Uani d . 1 . C
H72 -0.1463(7) 0.1047(6) -0.3975(6) 0.065(4) Uiso calc R 1 . H
C73 -0.0110(8) 0.2333(7) -0.4209(6) 0.049(2) Uani d . 1 . C
H73 -0.0526(8) 0.2502(7) -0.4897(6) 0.065(4) Uiso calc R 1 . H
C74 0.1086(8) 0.2957(7) -0.3725(7) 0.056(2) Uani d . 1 . C
H74 0.1467(8) 0.3551(7) -0.4090(7) 0.065(4) Uiso calc R 1 . H
C75 0.1695(7) 0.2703(7) -0.2728(7) 0.056(2) Uani d . 1 . C
H75 0.2498(7) 0.3115(7) -0.2418(7) 0.065(4) Uiso calc R 1 . H
C76 0.1127(7) 0.1825(7) -0.2157(6) 0.045(2) Uani d . 1 . C
H76 0.1545(7) 0.1664(7) -0.1466(6) 0.065(4) Uiso calc R 1 . H
C81 0.0608(6) -0.2053(6) -0.3295(6) 0.033(2) Uani d . 1 . C
C82 0.1279(7) -0.1356(7) -0.3911(6) 0.045(2) Uani d . 1 . C
H82 0.0918(7) -0.0684(7) -0.4233(6) 0.065(4) Uiso calc R 1 . H
C83 0.2509(7) -0.1675(8) -0.4045(7) 0.059(2) Uani d . 1 . C
H83 0.2983(7) -0.1193(8) -0.4442(7) 0.065(4) Uiso calc R 1 . H
C84 0.3022(7) -0.2665(8) -0.3614(7) 0.060(2) Uani d . 1 . C
H84 0.3831(7) -0.2880(8) -0.3747(7) 0.065(4) Uiso calc R 1 . H
C85 0.2386(7) -0.3369(7) -0.2979(7) 0.055(2) Uani d . 1 . C
H85 0.2767(7) -0.4032(7) -0.2657(7) 0.065(4) Uiso calc R 1 . H
C86 0.1148(7) -0.3060(7) -0.2831(7) 0.053(2) Uani d . 1 . C
H86 0.0687(7) -0.3534(7) -0.2419(7) 0.065(4) Uiso calc R 1 . H

loop_
_geom_bond_atom_site_label_1
_geom_bond_atom_site_label_2
_geom_bond_site_symmetry_2
_geom_bond_distance
_geom_bond_publ_flag
Mn1 C1 . 1.793(7) yes
Mn1 C2 . 1.814(7) yes
Mn1 N2 . 2.050(5) yes
Mn1 N1 . 2.053(5) yes
Mn1 P1 . 2.210(2) yes
Mn1 P2 . 2.362(2) yes
Cl1 P4 . 1.979(3) yes
Cl2 P4 . 2.008(2) yes
Cl3 P5 . 2.004(3) yes
Cl4 P5 . 2.000(3) yes
P1 O5 . 1.581(5) yes
P1 O4 . 1.603(5) yes
P1 O3 . 1.606(5) yes
P2 C61 . 1.829(6) ?
P2 C71 . 1.836(6) ?
P2 P3 . 2.245(2) yes
P3 N5 . 1.588(6) yes
P3 N3 . 1.621(5) yes
P3 C81 . 1.794(6) ?
P4 N3 . 1.556(5) yes
P4 N4 . 1.566(7) yes
P5 N4 . 1.569(6) yes
P5 N5 . 1.579(6) yes
P6 F5 . 1.474(7) ?
P6 F6 . 1.510(9) ?
P6 F2 . 1.516(7) ?
P6 F3 . 1.528(7) ?
P6 F4 . 1.539(9) ?
P6 F1 . 1.613(7) ?
O1 C1 . 1.141(7) yes
O2 C2 . 1.139(7) yes
O3 C31 . 1.392(8) ?
O4 C41 . 1.405(8) ?
O5 C51 . 1.394(8) ?
N1 C16 . 1.340(8) ?
N1 C12 . 1.360(8) ?
N2 C22 . 1.348(8) ?
N2 C26 . 1.360(8) ?
C12 C13 . 1.396(9) ?
C12 C22 . 1.490(10) ?
C13 C14 . 1.360(10) ?
C14 C15 . 1.37(2) ?
C15 C16 . 1.390(9) ?
C22 C23 . 1.351(9) ?
C23 C24 . 1.39(2) ?
C24 C25 . 1.35(2) ?
C25 C26 . 1.380(10) ?
C31 C36 . 1.360(10) ?
C31 C32 . 1.380(10) ?
C32 C33 . 1.36(2) ?
C33 C34 . 1.38(2) ?
C34 C35 . 1.37(2) ?
C35 C36 . 1.35(2) ?
C41 C42 . 1.380(10) ?
C41 C46 . 1.390(10) ?
C42 C43 . 1.370(10) ?
C43 C44 . 1.36(2) ?
C44 C45 . 1.39(2) ?
C45 C46 . 1.38(2) ?
C51 C52 . 1.350(10) ?
C51 C56 . 1.370(10) ?
C52 C53 . 1.37(2) ?
C53 C54 . 1.39(2) ?
C54 C55 . 1.35(2) ?
C55 C56 . 1.38(2) ?
C61 C62 . 1.362(9) ?
C61 C66 . 1.399(9) ?
C62 C63 . 1.410(10) ?
C63 C64 . 1.36(2) ?
C64 C65 . 1.35(2) ?
C65 C66 . 1.360(10) ?
C71 C72 . 1.371(9) ?
C71 C76 . 1.410(9) ?
C72 C73 . 1.380(10) ?
C73 C74 . 1.40(2) ?
C74 C75 . 1.35(2) ?
C75 C76 . 1.400(10) ?
C81 C82 . 1.372(9) ?
C81 C86 . 1.380(10) ?
C82 C83 . 1.390(10) ?
C83 C84 . 1.34(2) ?
C84 C85 . 1.37(2) ?
C85 C86 . 1.400(10) ?

_cod_duplicate_entry 2003168
